data_7158018
loop_
_publ_author_name
'Xiang, Lingling'
'Wu, Haiting'
'Liang, Yunshi'
'Deng, Huiying'
'He, Yiting'
'Xu, Qin'
'Zhang, Jing'

_publ_section_title
;
 Ag(I)-Catalyzed rapid access to 2-amino-4-methylenethiazolines with
 potential applications in bioconjugation chemistry.
;
_journal_issue 18
_journal_name_full 'Organic &amp; biomolecular chemistry'
_journal_page_first 4060
_journal_page_last 4066
_journal_paper_doi 10.1039/d1ob00464f
_journal_volume 19
_journal_year 2021
_chemical_formula_moiety 'C10 H10 N2 S'
_chemical_formula_sum 'C10 H10 N2 S'
_chemical_formula_weight 190.26
_space_group_crystal_system triclinic
_space_group_IT_number 2
_space_group_name_Hall '-P 1'
_space_group_name_H-M_alt 'P -1'
_atom_sites_solution_hydrogens geom
_atom_sites_solution_primary dual
_audit_creation_date 2021-02-06
_audit_creation_method
;
Olex2 1.3
(compiled 2020.11.12 svn.r5f609507 for OlexSys, GUI svn.r6226)
;
_audit_update_record
;
2021-03-08 deposited with the CCDC.	2021-04-09 downloaded from the CCDC.
;
_cell_angle_alpha 105.707(4)
_cell_angle_beta 100.475(4)
_cell_angle_gamma 90.015(4)
_cell_formula_units_Z 8
_cell_length_a 8.4613(5)
_cell_length_b 11.5857(7)
_cell_length_c 20.5398(13)
_cell_measurement_reflns_used 5465
_cell_measurement_temperature 190.0
_cell_measurement_theta_max 57.914
_cell_measurement_theta_min 3.453
_cell_volume 1903.4(2)
_computing_cell_refinement 'SAINT V8.40A (Bruker, 2019)'
_computing_data_reduction 'SAINT V8.40A (Bruker, 2019)'
_computing_molecular_graphics 'Olex2 1.3 (Dolomanov et al., 2009)'
_computing_publication_material 'Olex2 1.3 (Dolomanov et al., 2009)'
_computing_structure_refinement 'SHELXL 2018/3 (Sheldrick, 2015)'
_computing_structure_solution 'SHELXT 2014/5 (Sheldrick, 2014)'
_diffrn_ambient_temperature 190.0
_diffrn_measured_fraction_theta_full 0.992
_diffrn_measured_fraction_theta_max 0.976
_diffrn_measurement_device_type 'Bruker D8 VENTURE'
_diffrn_measurement_method '\f and \w scans'
_diffrn_radiation_type GaK\a
_diffrn_radiation_wavelength 1.34139
_diffrn_reflns_av_R_equivalents 0.0761
_diffrn_reflns_av_unetI/netI 0.1039
_diffrn_reflns_Laue_measured_fraction_full 0.992
_diffrn_reflns_Laue_measured_fraction_max 0.976
_diffrn_reflns_limit_h_max 10
_diffrn_reflns_limit_h_min -10
_diffrn_reflns_limit_k_max 14
_diffrn_reflns_limit_k_min -15
_diffrn_reflns_limit_l_max 26
_diffrn_reflns_limit_l_min -26
_diffrn_reflns_number 23108
_diffrn_reflns_point_group_measured_fraction_full 0.992
_diffrn_reflns_point_group_measured_fraction_max 0.976
_diffrn_reflns_theta_full 53.594
_diffrn_reflns_theta_max 60.733
_diffrn_reflns_theta_min 1.980
_diffrn_source_current 2.86
_diffrn_source_power 0.1993706
_diffrn_source_voltage 69.71
_diffrn_standards_number 0
_exptl_absorpt_coefficient_mu 1.720
_exptl_absorpt_correction_T_max 0.7518
_exptl_absorpt_correction_T_min 0.5886
_exptl_absorpt_correction_type multi-scan
_exptl_absorpt_process_details
;
SADABS-2016/2 (Bruker,2016/2) was used for absorption correction.
wR2(int) was 0.1583 before and 0.0862 after correction.
The Ratio of minimum to maximum transmission is 0.7829.
The \l/2 correction factor is Not present.
;
_exptl_crystal_density_diffrn 1.328
_exptl_crystal_description block
_exptl_crystal_F_000 800
_exptl_crystal_size_max 0.12
_exptl_crystal_size_mid 0.1
_exptl_crystal_size_min 0.1
_refine_diff_density_max 0.414
_refine_diff_density_min -0.372
_refine_diff_density_rms 0.062
_refine_ls_extinction_method none
_refine_ls_goodness_of_fit_ref 1.045
_refine_ls_hydrogen_treatment constr
_refine_ls_matrix_type full
_refine_ls_number_parameters 469
_refine_ls_number_reflns 8548
_refine_ls_number_restraints 0
_refine_ls_restrained_S_all 1.045
_refine_ls_R_factor_all 0.1374
_refine_ls_R_factor_gt 0.0625
_refine_ls_shift/su_max 0.000
_refine_ls_shift/su_mean 0.000
_refine_ls_structure_factor_coef Fsqd
_refine_ls_weighting_details 'w=1/[\s^2^(Fo^2^)+(0.0510P)^2^+0.4556P] where P=(Fo^2^+2Fc^2^)/3'
_refine_ls_weighting_scheme calc
_refine_ls_wR_factor_gt 0.1331
_refine_ls_wR_factor_ref 0.1614
_reflns_Friedel_coverage 0.000
_reflns_number_gt 4490
_reflns_number_total 8548
_reflns_threshold_expression 'I > 2\s(I)'
_cod_data_source_file d1ob00464f2.cif
_cod_data_source_block a_CCDC1
_cod_depositor_comments 'Adding full bibliography for 7158017--7158018.cif.'
_cod_database_code 7158018
_shelx_shelxl_version_number 2018/3
_shelx_space_group_comment
;
The symmetry employed for this shelxl refinement is uniquely defined
by the following loop, which should always be used as a source of
symmetry information in preference to the above space-group names.
They are only intended as comments.
;
_shelx_estimated_absorpt_t_max 0.847
_shelx_estimated_absorpt_t_min 0.820
_olex2_refinement_description
;
1. Fixed Uiso
 At 1.2 times of:
  All C(H) groups, All C(H,H) groups, All N(H) groups
2.a Secondary CH2 refined with riding coordinates:
 C23(H23A,H23B), C13(H13A,H13B), C3(H3A,H3B), C33(H33A,H33B)
2.b Aromatic/amide H refined with riding coordinates:
 N5(H5), N4(H4), N2(H2), N7(H7A), C6(H6), C16(H16), C26(H26), C36(H36),
 C10(H10), C18(H18), C20(H20), C30(H30), C8(H8), C17(H17), C29(H29), C9(H9),
 C27(H27), C28(H28), C7(H7), C19(H19), C40(H40), C38(H38), C39(H39), C37(H37)
2.c X=CH2 refined with riding coordinates:
 C1(H1A,H1B), C11(H11A,H11B), C31(H31A,H31B), C21(H21A,H21B)
;
_olex2_submission_special_instructions 'No special instructions were received'

loop_
_space_group_symop_operation_xyz
'x, y, z'
'-x, -y, -z'

loop_
_atom_site_label
_atom_site_type_symbol
_atom_site_fract_x
_atom_site_fract_y
_atom_site_fract_z
_atom_site_U_iso_or_equiv
_atom_site_adp_type
_atom_site_occupancy
_atom_site_site_symmetry_order
_atom_site_calc_flag
_atom_site_refinement_flags_posn
_atom_site_refinement_flags_adp
_atom_site_refinement_flags_occupancy
_atom_site_disorder_assembly
_atom_site_disorder_group
S1 S 0.62449(11) 0.77221(9) 0.39808(5) 0.0509(3) Uani 1 1 d . . . . .
S4 S 0.31124(11) 0.61667(9) 0.87899(5) 0.0509(3) Uani 1 1 d . . . . .
S2 S 0.08910(11) 0.61186(9) 0.37809(5) 0.0522(3) Uani 1 1 d . . . . .
S3 S -0.21203(11) 0.77049(10) 0.89793(6) 0.0583(3) Uani 1 1 d . . . . .
N5 N -0.0728(3) 0.6954(2) 1.00448(14) 0.0402(7) Uani 1 1 d . . . . .
H5 H -0.157867 0.645221 0.988516 0.048 Uiso 1 1 calc R U . . .
N4 N 0.0798(3) 0.7708(2) 0.49663(15) 0.0427(7) Uani 1 1 d . . . . .
H4 H 0.166395 0.796116 0.485416 0.051 Uiso 1 1 calc R U . . .
N2 N 0.5795(3) 0.6969(2) 0.50460(14) 0.0396(7) Uani 1 1 d . . . . .
H2 H 0.651984 0.647821 0.489063 0.047 Uiso 1 1 calc R U . . .
N8 N 0.5842(3) 0.6072(3) 0.96212(14) 0.0399(7) Uani 1 1 d . . . . .
N3 N -0.1140(3) 0.6072(3) 0.46076(15) 0.0427(7) Uani 1 1 d . . . . .
N1 N 0.3933(3) 0.8303(3) 0.46904(15) 0.0430(7) Uani 1 1 d . . . . .
N7 N 0.4242(3) 0.7700(3) 0.99988(15) 0.0447(7) Uani 1 1 d . . . . .
H7A H 0.328576 0.796802 0.988727 0.054 Uiso 1 1 calc R U . . .
N6 N 0.0830(3) 0.8279(3) 0.96862(15) 0.0448(7) Uani 1 1 d . . . . .
C15 C 0.0353(4) 0.8438(3) 0.55682(17) 0.0370(8) Uani 1 1 d . . . . .
C14 C 0.0069(4) 0.6670(3) 0.45386(18) 0.0377(8) Uani 1 1 d . . . . .
C35 C 0.0187(4) 0.6923(3) 1.06868(17) 0.0397(8) Uani 1 1 d . . . . .
C34 C -0.0457(4) 0.7666(3) 0.96428(18) 0.0392(8) Uani 1 1 d . . . . .
C24 C 0.4594(4) 0.6671(3) 0.95576(17) 0.0375(8) Uani 1 1 d . . . . .
C5 C 0.5419(4) 0.6911(3) 0.56763(17) 0.0367(8) Uani 1 1 d . . . . .
C4 C 0.5182(4) 0.7686(3) 0.46458(17) 0.0379(8) Uani 1 1 d . . . . .
C6 C 0.4526(4) 0.7751(3) 0.60563(18) 0.0411(8) Uani 1 1 d . . . . .
H6 H 0.405459 0.837269 0.587762 0.049 Uiso 1 1 calc R U . . .
C16 C -0.0560(4) 0.8004(3) 0.59550(18) 0.0414(8) Uani 1 1 d . . . . .
H16 H -0.092928 0.718365 0.581803 0.050 Uiso 1 1 calc R U . . .
C25 C 0.5221(4) 0.8397(3) 1.06167(17) 0.0388(8) Uani 1 1 d . . . . .
C26 C 0.6430(4) 0.7927(3) 1.10003(18) 0.0426(9) Uani 1 1 d . . . . .
H26 H 0.665412 0.710311 1.085337 0.051 Uiso 1 1 calc R U . . .
C23 C 0.5794(4) 0.5016(3) 0.90374(18) 0.0469(9) Uani 1 1 d . . . . .
H23A H 0.579265 0.428346 0.919762 0.056 Uiso 1 1 calc R U . . .
H23B H 0.676837 0.503704 0.883659 0.056 Uiso 1 1 calc R U . . .
C36 C 0.1439(4) 0.7735(3) 1.10513(18) 0.0444(9) Uani 1 1 d . . . . .
H36 H 0.179103 0.832234 1.085668 0.053 Uiso 1 1 calc R U . . .
C10 C 0.6078(4) 0.6002(3) 0.59432(19) 0.0463(9) Uani 1 1 d . . . . .
H10 H 0.667118 0.541481 0.568180 0.056 Uiso 1 1 calc R U . . .
C18 C -0.0385(4) 0.9974(3) 0.67557(19) 0.0450(9) Uani 1 1 d . . . . .
H18 H -0.065420 1.049975 0.715831 0.054 Uiso 1 1 calc R U . . .
C32 C -0.0993(4) 0.8689(3) 0.87138(19) 0.0454(9) Uani 1 1 d . . . . .
C20 C 0.0917(4) 0.9635(3) 0.57826(18) 0.0420(9) Uani 1 1 d . . . . .
H20 H 0.155346 0.993052 0.552042 0.050 Uiso 1 1 calc R U . . .
C30 C 0.4876(4) 0.9598(3) 1.08423(18) 0.0436(9) Uani 1 1 d . . . . .
H30 H 0.403271 0.991904 1.058171 0.052 Uiso 1 1 calc R U . . .
C8 C 0.4998(4) 0.6781(4) 0.6971(2) 0.0504(10) Uani 1 1 d . . . . .
H8 H 0.485792 0.673924 0.741247 0.061 Uiso 1 1 calc R U . . .
C2 C 0.4876(4) 0.8705(3) 0.37142(18) 0.0419(8) Uani 1 1 d . . . . .
C22 C 0.4305(4) 0.4966(3) 0.84886(19) 0.0451(9) Uani 1 1 d . . . . .
C17 C -0.0927(4) 0.8781(3) 0.65435(18) 0.0465(9) Uani 1 1 d . . . . .
H17 H -0.156433 0.848927 0.680689 0.056 Uiso 1 1 calc R U . . .
C29 C 0.5761(4) 1.0318(3) 1.14438(19) 0.0483(9) Uani 1 1 d . . . . .
H29 H 0.552611 1.113846 1.159739 0.058 Uiso 1 1 calc R U . . .
C9 C 0.5880(4) 0.5944(3) 0.6585(2) 0.0481(9) Uani 1 1 d . . . . .
H9 H 0.635176 0.532385 0.676481 0.058 Uiso 1 1 calc R U . . .
C27 C 0.7311(4) 0.8671(3) 1.16018(19) 0.0463(9) Uani 1 1 d . . . . .
H27 H 0.815393 0.835016 1.186275 0.056 Uiso 1 1 calc R U . . .
C28 C 0.7000(4) 0.9858(4) 1.18309(19) 0.0485(10) Uani 1 1 d . . . . .
H28 H 0.761552 1.035717 1.224528 0.058 Uiso 1 1 calc R U . . .
C13 C -0.1597(4) 0.5005(3) 0.40281(19) 0.0498(10) Uani 1 1 d . . . . .
H13A H -0.271389 0.506103 0.379380 0.060 Uiso 1 1 calc R U . . .
H13B H -0.156600 0.428488 0.420142 0.060 Uiso 1 1 calc R U . . .
C3 C 0.3645(4) 0.8967(4) 0.4177(2) 0.0514(10) Uani 1 1 d . . . . .
H3A H 0.369844 0.983783 0.440939 0.062 Uiso 1 1 calc R U . . .
H3B H 0.255340 0.874230 0.389482 0.062 Uiso 1 1 calc R U . . .
C7 C 0.4329(4) 0.7673(3) 0.66998(19) 0.0492(9) Uani 1 1 d . . . . .
H7 H 0.371935 0.824798 0.695918 0.059 Uiso 1 1 calc R U . . .
C1 C 0.4954(4) 0.9161(3) 0.31979(19) 0.0495(10) Uani 1 1 d . . . . .
H1A H 0.418651 0.971010 0.308801 0.059 Uiso 1 1 calc R U . . .
H1B H 0.577684 0.893987 0.293567 0.059 Uiso 1 1 calc R U . . .
C19 C 0.0555(4) 1.0393(3) 0.63740(19) 0.0452(9) Uani 1 1 d . . . . .
H19 H 0.095212 1.120674 0.652042 0.054 Uiso 1 1 calc R U . . .
C40 C -0.0292(4) 0.6047(3) 1.09673(19) 0.0474(9) Uani 1 1 d . . . . .
H40 H -0.112809 0.546678 1.071014 0.057 Uiso 1 1 calc R U . . .
C38 C 0.1680(5) 0.6840(4) 1.1992(2) 0.0558(10) Uani 1 1 d . . . . .
H38 H 0.217977 0.682422 1.244263 0.067 Uiso 1 1 calc R U . . .
C12 C -0.0482(4) 0.4870(3) 0.35169(19) 0.0438(9) Uani 1 1 d . . . . .
C39 C 0.0445(4) 0.6018(4) 1.1619(2) 0.0553(10) Uani 1 1 d . . . . .
H39 H 0.009808 0.542704 1.181257 0.066 Uiso 1 1 calc R U . . .
C37 C 0.2182(4) 0.7691(4) 1.17008(19) 0.0538(10) Uani 1 1 d . . . . .
H37 H 0.304637 0.825140 1.195080 0.065 Uiso 1 1 calc R U . . .
C33 C 0.0657(4) 0.8946(4) 0.9175(2) 0.0559(10) Uani 1 1 d . . . . .
H33A H 0.149591 0.872289 0.889112 0.067 Uiso 1 1 calc R U . . .
H33B H 0.081392 0.981638 0.941003 0.067 Uiso 1 1 calc R U . . .
C11 C -0.0496(5) 0.3976(4) 0.2960(2) 0.0580(11) Uani 1 1 d . . . . .
H11A H -0.126822 0.332291 0.284357 0.070 Uiso 1 1 calc R U . . .
H11B H 0.026727 0.398511 0.267372 0.070 Uiso 1 1 calc R U . . .
C31 C -0.1518(5) 0.9163(4) 0.8209(2) 0.0608(11) Uani 1 1 d . . . . .
H31A H -0.084484 0.972044 0.810685 0.073 Uiso 1 1 calc R U . . .
H31B H -0.257290 0.894992 0.794535 0.073 Uiso 1 1 calc R U . . .
C21 C 0.3916(5) 0.4179(4) 0.7885(2) 0.0672(12) Uani 1 1 d . . . . .
H21A H 0.460486 0.354740 0.774846 0.081 Uiso 1 1 calc R U . . .
H21B H 0.294557 0.424094 0.758279 0.081 Uiso 1 1 calc R U . . .

loop_
_atom_site_aniso_label
_atom_site_aniso_U_11
_atom_site_aniso_U_22
_atom_site_aniso_U_33
_atom_site_aniso_U_23
_atom_site_aniso_U_13
_atom_site_aniso_U_12
S1 0.0441(5) 0.0563(7) 0.0652(7) 0.0282(5) 0.0258(4) 0.0142(4)
S4 0.0398(5) 0.0488(6) 0.0558(6) 0.0068(5) -0.0007(4) 0.0034(4)
S2 0.0518(6) 0.0443(6) 0.0641(7) 0.0097(5) 0.0284(5) 0.0024(4)
S3 0.0363(5) 0.0712(7) 0.0766(7) 0.0434(6) -0.0011(4) -0.0075(5)
N5 0.0316(14) 0.0408(18) 0.0519(18) 0.0190(14) 0.0080(12) -0.0052(13)
N4 0.0337(15) 0.0433(18) 0.0519(18) 0.0077(14) 0.0181(13) -0.0029(13)
N2 0.0363(15) 0.0376(17) 0.0499(18) 0.0147(14) 0.0170(13) 0.0108(13)
N8 0.0295(14) 0.0408(18) 0.0478(17) 0.0081(14) 0.0092(12) 0.0015(13)
N3 0.0316(15) 0.0402(18) 0.0584(19) 0.0137(15) 0.0135(13) 0.0036(13)
N1 0.0334(15) 0.0457(19) 0.0565(19) 0.0201(15) 0.0160(13) 0.0067(14)
N7 0.0277(14) 0.050(2) 0.0536(19) 0.0099(15) 0.0062(12) 0.0086(13)
N6 0.0308(15) 0.0478(19) 0.062(2) 0.0243(16) 0.0096(13) -0.0012(13)
C15 0.0267(16) 0.040(2) 0.046(2) 0.0127(16) 0.0080(14) 0.0037(15)
C14 0.0271(16) 0.035(2) 0.055(2) 0.0164(17) 0.0118(15) 0.0086(15)
C35 0.0306(17) 0.043(2) 0.046(2) 0.0121(17) 0.0096(14) 0.0045(15)
C34 0.0292(17) 0.038(2) 0.051(2) 0.0100(16) 0.0116(14) 0.0056(15)
C24 0.0281(17) 0.040(2) 0.047(2) 0.0124(16) 0.0134(14) -0.0008(15)
C5 0.0298(17) 0.036(2) 0.044(2) 0.0089(16) 0.0083(14) -0.0017(15)
C4 0.0291(17) 0.034(2) 0.052(2) 0.0144(16) 0.0090(14) -0.0007(15)
C6 0.0386(19) 0.039(2) 0.046(2) 0.0097(17) 0.0107(15) 0.0020(16)
C16 0.0389(19) 0.036(2) 0.051(2) 0.0141(17) 0.0121(16) -0.0009(16)
C25 0.0270(16) 0.045(2) 0.045(2) 0.0109(16) 0.0105(14) 0.0022(15)
C26 0.0348(18) 0.041(2) 0.052(2) 0.0132(17) 0.0095(16) 0.0057(16)
C23 0.0389(19) 0.045(2) 0.056(2) 0.0117(18) 0.0102(16) 0.0015(17)
C36 0.0393(19) 0.047(2) 0.048(2) 0.0121(17) 0.0112(16) 0.0010(17)
C10 0.0367(19) 0.052(2) 0.056(2) 0.0207(19) 0.0132(16) 0.0083(17)
C18 0.0359(19) 0.047(2) 0.049(2) 0.0098(18) 0.0062(16) 0.0072(17)
C32 0.042(2) 0.044(2) 0.058(2) 0.0235(19) 0.0158(17) 0.0072(17)
C20 0.0286(17) 0.046(2) 0.055(2) 0.0174(18) 0.0115(15) 0.0006(16)
C30 0.0304(18) 0.042(2) 0.058(2) 0.0127(18) 0.0115(15) 0.0054(16)
C8 0.050(2) 0.056(3) 0.048(2) 0.019(2) 0.0103(17) -0.006(2)
C2 0.0370(19) 0.040(2) 0.049(2) 0.0132(17) 0.0074(15) 0.0000(16)
C22 0.044(2) 0.044(2) 0.048(2) 0.0118(18) 0.0100(16) 0.0020(17)
C17 0.0364(19) 0.058(3) 0.049(2) 0.0168(19) 0.0131(16) -0.0003(18)
C29 0.038(2) 0.041(2) 0.064(3) 0.0086(19) 0.0161(17) 0.0011(17)
C9 0.042(2) 0.049(2) 0.060(3) 0.026(2) 0.0087(17) 0.0037(18)
C27 0.0349(19) 0.053(3) 0.051(2) 0.0156(19) 0.0077(16) 0.0059(17)
C28 0.0366(19) 0.055(3) 0.048(2) 0.0041(19) 0.0103(16) 0.0007(18)
C13 0.0370(19) 0.046(2) 0.064(3) 0.0066(19) 0.0158(17) 0.0014(17)
C3 0.043(2) 0.053(2) 0.070(3) 0.029(2) 0.0216(18) 0.0125(18)
C7 0.048(2) 0.049(2) 0.050(2) 0.0054(18) 0.0184(17) 0.0030(18)
C1 0.045(2) 0.054(3) 0.052(2) 0.0209(19) 0.0061(17) -0.0020(18)
C19 0.0390(19) 0.041(2) 0.053(2) 0.0108(18) 0.0041(16) -0.0011(16)
C40 0.0376(19) 0.048(2) 0.061(3) 0.0227(19) 0.0089(17) 0.0019(17)
C38 0.053(2) 0.069(3) 0.049(2) 0.022(2) 0.0083(18) 0.013(2)
C12 0.042(2) 0.040(2) 0.052(2) 0.0152(18) 0.0118(16) 0.0117(16)
C39 0.045(2) 0.069(3) 0.062(3) 0.032(2) 0.0158(19) 0.009(2)
C37 0.048(2) 0.058(3) 0.050(2) 0.008(2) 0.0066(17) 0.0014(19)
C33 0.045(2) 0.058(3) 0.076(3) 0.037(2) 0.0129(19) 0.0016(19)
C11 0.061(3) 0.054(3) 0.056(3) 0.010(2) 0.0121(19) 0.004(2)
C31 0.055(2) 0.076(3) 0.058(3) 0.026(2) 0.0142(19) 0.001(2)
C21 0.068(3) 0.062(3) 0.061(3) 0.006(2) 0.002(2) 0.018(2)

loop_
_atom_type_symbol
_atom_type_description
_atom_type_scat_dispersion_real
_atom_type_scat_dispersion_imag
_atom_type_scat_source
C C 0.0137 0.0067 'International Tables Vol C Tables 4.2.6.8 and 6.1.1.4'
H H 0.0000 0.0000 'International Tables Vol C Tables 4.2.6.8 and 6.1.1.4'
N N 0.0241 0.0134 'International Tables Vol C Tables 4.2.6.8 and 6.1.1.4'
S S 0.2925 0.4295 'International Tables Vol C Tables 4.2.6.8 and 6.1.1.4'

loop_
_geom_angle_atom_site_label_1
_geom_angle_atom_site_label_2
_geom_angle_atom_site_label_3
_geom_angle
_geom_angle_site_symmetry_1
_geom_angle_site_symmetry_3
_geom_angle_publ_flag
C2 S1 C4 89.67(17) . . ?
C22 S4 C24 89.65(17) . . ?
C12 S2 C14 89.93(16) . . ?
C32 S3 C34 89.57(17) . . ?
C35 N5 H5 116.0 . . ?
C34 N5 H5 116.0 . . ?
C34 N5 C35 128.0(3) . . ?
C15 N4 H4 115.7 . . ?
C14 N4 H4 115.7 . . ?
C14 N4 C15 128.6(3) . . ?
C5 N2 H2 115.8 . . ?
C4 N2 H2 115.8 . . ?
C4 N2 C5 128.3(3) . . ?
C24 N8 C23 112.2(3) . . ?
C14 N3 C13 111.8(3) . . ?
C4 N1 C3 112.0(3) . . ?
C24 N7 H7A 115.9 . . ?
C24 N7 C25 128.2(3) . . ?
C25 N7 H7A 115.9 . . ?
C34 N6 C33 111.9(3) . . ?
C16 C15 N4 122.9(3) . . ?
C16 C15 C20 119.9(3) . . ?
C20 C15 N4 117.2(3) . . ?
N4 C14 S2 114.1(2) . . ?
N3 C14 S2 117.7(3) . . ?
N3 C14 N4 128.1(3) . . ?
C36 C35 N5 123.9(3) . . ?
C36 C35 C40 119.8(3) . . ?
C40 C35 N5 116.2(3) . . ?
N5 C34 S3 114.3(2) . . ?
N6 C34 S3 118.0(3) . . ?
N6 C34 N5 127.7(3) . . ?
N8 C24 S4 118.1(3) . . ?
N8 C24 N7 128.0(3) . . ?
N7 C24 S4 113.8(2) . . ?
C6 C5 N2 123.6(3) . . ?
C10 C5 N2 116.9(3) . . ?
C10 C5 C6 119.4(3) . . ?
N2 C4 S1 114.8(2) . . ?
N1 C4 S1 117.8(3) . . ?
N1 C4 N2 127.4(3) . . ?
C5 C6 H6 120.3 . . ?
C7 C6 C5 119.3(3) . . ?
C7 C6 H6 120.3 . . ?
C15 C16 H16 120.5 . . ?
C17 C16 C15 119.1(3) . . ?
C17 C16 H16 120.5 . . ?
C26 C25 N7 123.1(3) . . ?
C26 C25 C30 120.2(3) . . ?
C30 C25 N7 116.7(3) . . ?
C25 C26 H26 120.4 . . ?
C25 C26 C27 119.1(3) . . ?
C27 C26 H26 120.4 . . ?
N8 C23 H23A 109.4 . . ?
N8 C23 H23B 109.4 . . ?
N8 C23 C22 111.1(3) . . ?
H23A C23 H23B 108.0 . . ?
C22 C23 H23A 109.4 . . ?
C22 C23 H23B 109.4 . . ?
C35 C36 H36 120.1 . . ?
C35 C36 C37 119.8(4) . . ?
C37 C36 H36 120.1 . . ?
C5 C10 H10 119.8 . . ?
C9 C10 C5 120.4(4) . . ?
C9 C10 H10 119.8 . . ?
C17 C18 H18 120.4 . . ?
C17 C18 C19 119.1(4) . . ?
C19 C18 H18 120.4 . . ?
C33 C32 S3 109.5(3) . . ?
C31 C32 S3 124.9(3) . . ?
C31 C32 C33 125.6(3) . . ?
C15 C20 H20 119.9 . . ?
C19 C20 C15 120.2(3) . . ?
C19 C20 H20 119.9 . . ?
C25 C30 H30 120.2 . . ?
C29 C30 C25 119.7(3) . . ?
C29 C30 H30 120.2 . . ?
C9 C8 H8 120.7 . . ?
C7 C8 H8 120.7 . . ?
C7 C8 C9 118.6(4) . . ?
C3 C2 S1 109.5(3) . . ?
C1 C2 S1 124.3(3) . . ?
C1 C2 C3 126.2(3) . . ?
C23 C22 S4 108.8(2) . . ?
C21 C22 S4 123.6(3) . . ?
C21 C22 C23 127.6(4) . . ?
C16 C17 H17 119.3 . . ?
C18 C17 C16 121.3(3) . . ?
C18 C17 H17 119.3 . . ?
C30 C29 H29 119.7 . . ?
C30 C29 C28 120.7(4) . . ?
C28 C29 H29 119.7 . . ?
C10 C9 C8 120.7(4) . . ?
C10 C9 H9 119.6 . . ?
C8 C9 H9 119.6 . . ?
C26 C27 H27 119.2 . . ?
C28 C27 C26 121.7(3) . . ?
C28 C27 H27 119.2 . . ?
C29 C28 H28 120.7 . . ?
C27 C28 C29 118.7(3) . . ?
C27 C28 H28 120.7 . . ?
N3 C13 H13A 109.3 . . ?
N3 C13 H13B 109.3 . . ?
N3 C13 C12 111.4(3) . . ?
H13A C13 H13B 108.0 . . ?
C12 C13 H13A 109.3 . . ?
C12 C13 H13B 109.3 . . ?
N1 C3 C2 110.9(3) . . ?
N1 C3 H3A 109.5 . . ?
N1 C3 H3B 109.5 . . ?
C2 C3 H3A 109.5 . . ?
C2 C3 H3B 109.5 . . ?
H3A C3 H3B 108.0 . . ?
C6 C7 H7 119.2 . . ?
C8 C7 C6 121.5(4) . . ?
C8 C7 H7 119.2 . . ?
C2 C1 H1A 120.0 . . ?
C2 C1 H1B 120.0 . . ?
H1A C1 H1B 120.0 . . ?
C18 C19 H19 119.8 . . ?
C20 C19 C18 120.3(3) . . ?
C20 C19 H19 119.8 . . ?
C35 C40 H40 120.0 . . ?
C39 C40 C35 120.0(3) . . ?
C39 C40 H40 120.0 . . ?
C39 C38 H38 120.5 . . ?
C39 C38 C37 119.1(4) . . ?
C37 C38 H38 120.5 . . ?
C13 C12 S2 109.0(2) . . ?
C11 C12 S2 123.9(3) . . ?
C11 C12 C13 127.2(3) . . ?
C40 C39 H39 119.7 . . ?
C38 C39 C40 120.5(4) . . ?
C38 C39 H39 119.7 . . ?
C36 C37 C38 120.8(4) . . ?
C36 C37 H37 119.6 . . ?
C38 C37 H37 119.6 . . ?
N6 C33 C32 111.0(3) . . ?
N6 C33 H33A 109.4 . . ?
N6 C33 H33B 109.4 . . ?
C32 C33 H33A 109.4 . . ?
C32 C33 H33B 109.4 . . ?
H33A C33 H33B 108.0 . . ?
C12 C11 H11A 120.0 . . ?
C12 C11 H11B 120.0 . . ?
H11A C11 H11B 120.0 . . ?
C32 C31 H31A 120.0 . . ?
C32 C31 H31B 120.0 . . ?
H31A C31 H31B 120.0 . . ?
C22 C21 H21A 120.0 . . ?
C22 C21 H21B 120.0 . . ?
H21A C21 H21B 120.0 . . ?

loop_
_geom_bond_atom_site_label_1
_geom_bond_atom_site_label_2
_geom_bond_distance
_geom_bond_site_symmetry_2
_geom_bond_publ_flag
S1 C4 1.776(3) . ?
S1 C2 1.745(4) . ?
S4 C24 1.784(3) . ?
S4 C22 1.760(4) . ?
S2 C14 1.780(4) . ?
S2 C12 1.756(4) . ?
S3 C34 1.782(3) . ?
S3 C32 1.741(4) . ?
N5 H5 0.8800 . ?
N5 C35 1.412(4) . ?
N5 C34 1.360(4) . ?
N4 H4 0.8800 . ?
N4 C15 1.410(4) . ?
N4 C14 1.353(4) . ?
N2 H2 0.8800 . ?
N2 C5 1.407(4) . ?
N2 C4 1.361(4) . ?
N8 C24 1.271(4) . ?
N8 C23 1.457(4) . ?
N3 C14 1.285(4) . ?
N3 C13 1.460(4) . ?
N1 C4 1.279(4) . ?
N1 C3 1.453(4) . ?
N7 H7A 0.8800 . ?
N7 C24 1.358(4) . ?
N7 C25 1.418(4) . ?
N6 C34 1.276(4) . ?
N6 C33 1.450(4) . ?
C15 C16 1.386(4) . ?
C15 C20 1.392(5) . ?
C35 C36 1.378(4) . ?
C35 C40 1.388(5) . ?
C5 C6 1.390(4) . ?
C5 C10 1.387(5) . ?
C6 H6 0.9500 . ?
C6 C7 1.388(5) . ?
C16 H16 0.9500 . ?
C16 C17 1.384(5) . ?
C25 C26 1.380(4) . ?
C25 C30 1.392(5) . ?
C26 H26 0.9500 . ?
C26 C27 1.383(5) . ?
C23 H23A 0.9900 . ?
C23 H23B 0.9900 . ?
C23 C22 1.520(5) . ?
C36 H36 0.9500 . ?
C36 C37 1.381(5) . ?
C10 H10 0.9500 . ?
C10 C9 1.377(5) . ?
C18 H18 0.9500 . ?
C18 C17 1.383(5) . ?
C18 C19 1.384(5) . ?
C32 C33 1.517(5) . ?
C32 C31 1.310(5) . ?
C20 H20 0.9500 . ?
C20 C19 1.378(5) . ?
C30 H30 0.9500 . ?
C30 C29 1.374(5) . ?
C8 H8 0.9500 . ?
C8 C9 1.388(5) . ?
C8 C7 1.376(5) . ?
C2 C3 1.511(5) . ?
C2 C1 1.318(5) . ?
C22 C21 1.311(5) . ?
C17 H17 0.9500 . ?
C29 H29 0.9500 . ?
C29 C28 1.393(5) . ?
C9 H9 0.9500 . ?
C27 H27 0.9500 . ?
C27 C28 1.371(5) . ?
C28 H28 0.9500 . ?
C13 H13A 0.9900 . ?
C13 H13B 0.9900 . ?
C13 C12 1.513(5) . ?
C3 H3A 0.9900 . ?
C3 H3B 0.9900 . ?
C7 H7 0.9500 . ?
C1 H1A 0.9500 . ?
C1 H1B 0.9500 . ?
C19 H19 0.9500 . ?
C40 H40 0.9500 . ?
C40 C39 1.380(5) . ?
C38 H38 0.9500 . ?
C38 C39 1.378(5) . ?
C38 C37 1.387(5) . ?
C12 C11 1.318(5) . ?
C39 H39 0.9500 . ?
C37 H37 0.9500 . ?
C33 H33A 0.9900 . ?
C33 H33B 0.9900 . ?
C11 H11A 0.9500 . ?
C11 H11B 0.9500 . ?
C31 H31A 0.9500 . ?
C31 H31B 0.9500 . ?
C21 H21A 0.9500 . ?
C21 H21B 0.9500 . ?

loop_
_geom_torsion_atom_site_label_1
_geom_torsion_atom_site_label_2
_geom_torsion_atom_site_label_3
_geom_torsion_atom_site_label_4
_geom_torsion
_geom_torsion_site_symmetry_1
_geom_torsion_site_symmetry_2
_geom_torsion_site_symmetry_3
_geom_torsion_site_symmetry_4
_geom_torsion_publ_flag
S1 C2 C3 N1 -1.6(4) . . . . ?
S3 C32 C33 N6 1.6(4) . . . . ?
N5 C35 C36 C37 174.8(3) . . . . ?
N5 C35 C40 C39 -174.4(3) . . . . ?
N4 C15 C16 C17 179.3(3) . . . . ?
N4 C15 C20 C19 -178.7(3) . . . . ?
N2 C5 C6 C7 -174.7(3) . . . . ?
N2 C5 C10 C9 174.5(3) . . . . ?
N8 C23 C22 S4 -3.7(4) . . . . ?
N8 C23 C22 C21 176.4(4) . . . . ?
N3 C13 C12 S2 -4.0(4) . . . . ?
N3 C13 C12 C11 175.9(4) . . . . ?
N7 C25 C26 C27 -179.1(3) . . . . ?
N7 C25 C30 C29 178.9(3) . . . . ?
C15 N4 C14 S2 173.3(3) . . . . ?
C15 N4 C14 N3 -4.8(6) . . . . ?
C15 C16 C17 C18 -0.8(5) . . . . ?
C15 C20 C19 C18 -0.7(5) . . . . ?
C14 S2 C12 C13 3.7(3) . . . . ?
C14 S2 C12 C11 -176.2(3) . . . . ?
C14 N4 C15 C16 24.1(5) . . . . ?
C14 N4 C15 C20 -158.0(3) . . . . ?
C14 N3 C13 C12 2.1(4) . . . . ?
C35 N5 C34 S3 -165.6(3) . . . . ?
C35 N5 C34 N6 15.1(6) . . . . ?
C35 C36 C37 C38 -0.1(6) . . . . ?
C35 C40 C39 C38 -1.3(6) . . . . ?
C34 S3 C32 C33 -0.6(3) . . . . ?
C34 S3 C32 C31 -178.2(4) . . . . ?
C34 N5 C35 C36 7.9(6) . . . . ?
C34 N5 C35 C40 -175.5(3) . . . . ?
C34 N6 C33 C32 -2.1(5) . . . . ?
C24 S4 C22 C23 2.2(3) . . . . ?
C24 S4 C22 C21 -177.9(4) . . . . ?
C24 N8 C23 C22 3.7(4) . . . . ?
C24 N7 C25 C26 -25.0(5) . . . . ?
C24 N7 C25 C30 157.1(3) . . . . ?
C5 N2 C4 S1 167.7(2) . . . . ?
C5 N2 C4 N1 -13.8(6) . . . . ?
C5 C6 C7 C8 0.0(5) . . . . ?
C5 C10 C9 C8 1.0(5) . . . . ?
C4 S1 C2 C3 0.6(3) . . . . ?
C4 S1 C2 C1 179.0(3) . . . . ?
C4 N2 C5 C6 -11.6(5) . . . . ?
C4 N2 C5 C10 172.7(3) . . . . ?
C4 N1 C3 C2 2.1(4) . . . . ?
C6 C5 C10 C9 -1.3(5) . . . . ?
C16 C15 C20 C19 -0.7(5) . . . . ?
C25 N7 C24 S4 -173.5(3) . . . . ?
C25 N7 C24 N8 4.3(6) . . . . ?
C25 C26 C27 C28 0.9(5) . . . . ?
C25 C30 C29 C28 -0.1(5) . . . . ?
C26 C25 C30 C29 0.9(5) . . . . ?
C26 C27 C28 C29 0.0(5) . . . . ?
C23 N8 C24 S4 -2.0(4) . . . . ?
C23 N8 C24 N7 -179.7(3) . . . . ?
C36 C35 C40 C39 2.4(5) . . . . ?
C10 C5 C6 C7 0.8(5) . . . . ?
C32 S3 C34 N5 179.9(3) . . . . ?
C32 S3 C34 N6 -0.7(3) . . . . ?
C20 C15 C16 C17 1.4(5) . . . . ?
C30 C25 C26 C27 -1.3(5) . . . . ?
C30 C29 C28 C27 -0.4(5) . . . . ?
C2 S1 C4 N2 179.3(3) . . . . ?
C2 S1 C4 N1 0.6(3) . . . . ?
C22 S4 C24 N8 -0.2(3) . . . . ?
C22 S4 C24 N7 177.8(3) . . . . ?
C17 C18 C19 C20 1.3(5) . . . . ?
C9 C8 C7 C6 -0.3(5) . . . . ?
C13 N3 C14 S2 0.9(4) . . . . ?
C13 N3 C14 N4 178.9(3) . . . . ?
C3 N1 C4 S1 -1.7(4) . . . . ?
C3 N1 C4 N2 179.8(3) . . . . ?
C7 C8 C9 C10 -0.2(5) . . . . ?
C1 C2 C3 N1 -180.0(3) . . . . ?
C19 C18 C17 C16 -0.6(5) . . . . ?
C40 C35 C36 C37 -1.7(5) . . . . ?
C12 S2 C14 N4 178.8(3) . . . . ?
C12 S2 C14 N3 -2.9(3) . . . . ?
C39 C38 C37 C36 1.2(6) . . . . ?
C37 C38 C39 C40 -0.6(6) . . . . ?
C33 N6 C34 S3 1.8(4) . . . . ?
C33 N6 C34 N5 -178.9(3) . . . . ?
C31 C32 C33 N6 179.2(4) . . . . ?
